data_1507398
loop_
_publ_author_name
'Garnier, Ethel'
'Guillard, J\'er\^ome'
'Pasquinet, Eric'
'Suzenet, Franck'
'Poullain, Didier'
'Jarry, Christian'
'L\'eger, Jean-Michel'
'Lebret, Bruno'
'Guillaumet, G\'erald'

_publ_section_title
;
 Highly diastereoselective synthesis of C6-functionalized
 dihydroimidazotriazines.
;
_journal_issue 24
_journal_name_full 'Organic letters'
_journal_page_first 4595
_journal_page_last 4598
_journal_paper_doi 10.1021/ol035743e
_journal_volume 5
_journal_year 2003
_chemical_formula_sum 'C7 H9 Br N4 O3'
_chemical_formula_weight 277.09
_chemical_name_systematic
; 
 ? 
;
_space_group_IT_number 86
_symmetry_space_group_name_Hall '-P 4bc'
_symmetry_space_group_name_H-M 'P 42/n :2'
_atom_sites_solution_hydrogens geom
_atom_sites_solution_primary direct
_atom_sites_solution_secondary difmap
_audit_creation_method SHELXL-97
_cell_angle_alpha 90.00
_cell_angle_beta 90.00
_cell_angle_gamma 90.00
_cell_formula_units_Z 8
_cell_length_a 21.859(2)
_cell_length_b 21.859(2)
_cell_length_c 4.2150(10)
_cell_measurement_temperature 296(2)
_cell_volume 2014.0(5)
_computing_structure_refinement 'SHELXL-97 (Sheldrick, 1997)'
_computing_structure_solution 'SHELXS-97 (Sheldrick, 1990)'
_diffrn_ambient_temperature 296(2)
_diffrn_measured_fraction_theta_full 1.000
_diffrn_measured_fraction_theta_max 1.000
_diffrn_radiation_monochromator graphite
_diffrn_radiation_source 'fine-focus sealed tube'
_diffrn_radiation_type CuK\a
_diffrn_radiation_wavelength 1.54180
_diffrn_reflns_av_R_equivalents 0.0000
_diffrn_reflns_av_sigmaI/netI 0.0236
_diffrn_reflns_limit_h_max 16
_diffrn_reflns_limit_h_min -15
_diffrn_reflns_limit_k_max 23
_diffrn_reflns_limit_k_min 0
_diffrn_reflns_limit_l_max 4
_diffrn_reflns_limit_l_min 0
_diffrn_reflns_number 1275
_diffrn_reflns_theta_full 54.95
_diffrn_reflns_theta_max 54.95
_diffrn_reflns_theta_min 2.86
_exptl_absorpt_coefficient_mu 5.577
_exptl_absorpt_correction_T_max 0.6055
_exptl_absorpt_correction_T_min 0.3362
_exptl_crystal_density_diffrn 1.828
_exptl_crystal_density_method 'not measured'
_exptl_crystal_F_000 1104
_exptl_crystal_size_max 0.25
_exptl_crystal_size_mid 0.10
_exptl_crystal_size_min 0.10
_refine_diff_density_max 0.282
_refine_diff_density_min -0.597
_refine_diff_density_rms 0.071
_refine_ls_extinction_coef 0.00138(12)
_refine_ls_extinction_expression Fc^*^=kFc[1+0.001xFc^2^\l^3^/sin(2\q)]^-1/4^
_refine_ls_extinction_method SHELXL
_refine_ls_goodness_of_fit_ref 1.065
_refine_ls_hydrogen_treatment mixed
_refine_ls_matrix_type full
_refine_ls_number_parameters 138
_refine_ls_number_reflns 1275
_refine_ls_number_restraints 0
_refine_ls_restrained_S_all 1.065
_refine_ls_R_factor_all 0.0481
_refine_ls_R_factor_gt 0.0308
_refine_ls_shift/su_max 0.000
_refine_ls_shift/su_mean 0.000
_refine_ls_structure_factor_coef Fsqd
_refine_ls_weighting_details 'calc w=1/[\s^2^(Fo^2^)+(0.0426P)^2^+2.3343P] where P=(Fo^2^+2Fc^2^)/3'
_refine_ls_weighting_scheme calc
_refine_ls_wR_factor_gt 0.0719
_refine_ls_wR_factor_ref 0.0812
_reflns_number_gt 989
_reflns_number_total 1275
_reflns_threshold_expression >2sigma(I)
_cod_data_source_file ol035743esi20030910_051320.cif
_cod_data_source_block eg092
_cod_database_code 1507398

loop_
_symmetry_equiv_pos_as_xyz
'x, y, z'
'-y, x+1/2, z+1/2'
'-x+1/2, -y+1/2, z'
'y+1/2, -x, z+1/2'
'-x, -y, -z'
'y, -x-1/2, -z-1/2'
'x-1/2, y-1/2, -z'
'-y-1/2, x, -z-1/2'

loop_
_atom_site_label
_atom_site_type_symbol
_atom_site_fract_x
_atom_site_fract_y
_atom_site_fract_z
_atom_site_U_iso_or_equiv
_atom_site_adp_type
_atom_site_occupancy
_atom_site_symmetry_multiplicity
_atom_site_calc_flag
_atom_site_refinement_flags
N1 N 0.46332(13) 0.35524(13) -0.2594(9) 0.0328(9) Uani 1 1 d .
C2 C 0.47238(18) 0.41341(17) -0.3526(10) 0.0356(11) Uani 1 1 d .
N3 N 0.43164(14) 0.45758(14) -0.3321(10) 0.0421(10) Uani 1 1 d .
C4 C 0.37647(18) 0.44188(17) -0.1988(12) 0.0384(11) Uani 1 1 d .
C5 C 0.36999(16) 0.37759(17) -0.0916(11) 0.0322(10) Uani 1 1 d .
N6 N 0.41052(14) 0.33595(14) -0.1232(8) 0.0338(9) Uani 1 1 d .
Br7 Br 0.296270(19) 0.35473(2) 0.10457(14) 0.0524(3) Uani 1 1 d .
O8 O 0.33492(12) 0.47939(12) -0.1734(9) 0.0513(10) Uani 1 1 d .
C9 C 0.51412(16) 0.31472(16) -0.3386(10) 0.0300(10) Uani 1 1 d .
H9 H 0.5273 0.2911 -0.1530 0.036 Uiso 1 1 calc R
C10 C 0.56312(17) 0.36120(16) -0.4369(11) 0.0334(10) Uani 1 1 d .
H10 H 0.5825 0.3490 -0.6367 0.040 Uiso 1 1 calc R
N11 N 0.52848(14) 0.41769(14) -0.4772(10) 0.0459(11) Uani 1 1 d .
H11 H 0.5424 0.4498 -0.5699 0.055 Uiso 1 1 calc R
O12 O 0.50106(14) 0.27680(11) -0.5908(7) 0.0405(8) Uani 1 1 d .
H12 H 0.4905 0.2432 -0.5242 0.061 Uiso 1 1 calc R
O13 O 0.60629(12) 0.36610(13) -0.1959(8) 0.0447(8) Uani 1 1 d .
C14 C 0.66231(19) 0.3962(2) -0.2853(14) 0.0522(13) Uani 1 1 d .
H14A H 0.6795 0.4165 -0.1012 0.063 Uiso 1 1 calc R
H14B H 0.6535 0.4271 -0.4436 0.063 Uiso 1 1 calc R
C15 C 0.7080(2) 0.3524(2) -0.4153(15) 0.0678(17) Uani 1 1 d .
H15A H 0.7446 0.3741 -0.4716 0.102 Uiso 1 1 calc R
H15B H 0.6914 0.3328 -0.6002 0.102 Uiso 1 1 calc R
H15C H 0.7173 0.3221 -0.2580 0.102 Uiso 1 1 calc R

loop_
_atom_site_aniso_label
_atom_site_aniso_U_11
_atom_site_aniso_U_22
_atom_site_aniso_U_33
_atom_site_aniso_U_23
_atom_site_aniso_U_13
_atom_site_aniso_U_12
N1 0.0253(18) 0.0199(17) 0.053(2) 0.0059(18) 0.0134(17) 0.0009(13)
C2 0.032(2) 0.026(2) 0.049(3) 0.007(2) 0.008(2) -0.0008(18)
N3 0.0285(19) 0.0263(18) 0.071(3) 0.0119(19) 0.015(2) 0.0028(15)
C4 0.031(2) 0.028(2) 0.056(3) 0.004(2) 0.008(2) 0.0016(19)
C5 0.023(2) 0.029(2) 0.045(3) 0.005(2) 0.005(2) 0.0007(17)
N6 0.0224(16) 0.0303(17) 0.049(2) 0.0093(17) 0.0059(17) -0.0030(14)
Br7 0.0283(3) 0.0486(3) 0.0803(5) 0.0224(3) 0.0187(3) 0.00293(19)
O8 0.0328(16) 0.0328(16) 0.088(3) 0.0088(17) 0.0211(17) 0.0101(13)
C9 0.027(2) 0.023(2) 0.040(3) 0.0045(19) 0.004(2) 0.0026(16)
C10 0.024(2) 0.025(2) 0.051(3) 0.006(2) 0.006(2) 0.0018(16)
N11 0.0279(19) 0.0246(18) 0.085(3) 0.019(2) 0.022(2) 0.0029(14)
O12 0.0466(17) 0.0251(15) 0.050(2) -0.0009(15) 0.0072(16) -0.0062(13)
O13 0.0315(16) 0.0537(18) 0.049(2) 0.0084(16) -0.0014(16) -0.0096(13)
C14 0.038(3) 0.050(3) 0.068(4) 0.006(3) -0.002(3) -0.019(2)
C15 0.039(3) 0.063(3) 0.101(5) 0.010(3) 0.021(3) -0.003(2)

loop_
_atom_type_symbol
_atom_type_description
_atom_type_scat_dispersion_real
_atom_type_scat_dispersion_imag
_atom_type_scat_source
C C 0.0181 0.0091 'International Tables Vol C Tables 4.2.6.8 and 6.1.1.4'
H H 0.0000 0.0000 'International Tables Vol C Tables 4.2.6.8 and 6.1.1.4'
N N 0.0311 0.0180 'International Tables Vol C Tables 4.2.6.8 and 6.1.1.4'
O O 0.0492 0.0322 'International Tables Vol C Tables 4.2.6.8 and 6.1.1.4'
Br Br -0.6763 1.2805 'International Tables Vol C Tables 4.2.6.8 and 6.1.1.4'

loop_
_geom_angle_atom_site_label_1
_geom_angle_atom_site_label_2
_geom_angle_atom_site_label_3
_geom_angle
C2 N1 N6 122.9(3)
C2 N1 C9 113.3(3)
N6 N1 C9 123.8(3)
N3 C2 N11 126.5(3)
N3 C2 N1 125.1(4)
N11 C2 N1 108.4(3)
C2 N3 C4 115.9(3)
O8 C4 N3 121.2(4)
O8 C4 C5 122.4(4)
N3 C4 C5 116.4(3)
N6 C5 C4 125.3(4)
N6 C5 Br7 116.8(3)
C4 C5 Br7 117.9(3)
C5 N6 N1 114.4(3)
O12 C9 N1 112.6(3)
O12 C9 C10 109.6(3)
N1 C9 C10 101.0(3)
O13 C10 N11 111.8(3)
O13 C10 C9 109.1(3)
N11 C10 C9 103.3(3)
C2 N11 C10 111.8(3)
C10 O13 C14 114.9(3)
O13 C14 C15 111.9(4)

loop_
_geom_bond_atom_site_label_1
_geom_bond_atom_site_label_2
_geom_bond_distance
N1 C2 1.345(5)
N1 N6 1.356(4)
N1 C9 1.459(4)
C2 N3 1.316(5)
C2 N11 1.337(5)
N3 C4 1.374(5)
C4 O8 1.228(5)
C4 C5 1.483(5)
C5 N6 1.277(5)
C5 Br7 1.879(4)
C9 O12 1.378(5)
C9 C10 1.533(5)
C10 O13 1.391(5)
C10 N11 1.458(5)
O13 C14 1.440(5)
C14 C15 1.487(6)

loop_
_geom_torsion_atom_site_label_1
_geom_torsion_atom_site_label_2
_geom_torsion_atom_site_label_3
_geom_torsion_atom_site_label_4
_geom_torsion
N6 N1 C2 N3 -1.9(7)
C9 N1 C2 N3 174.3(4)
N6 N1 C2 N11 -179.9(4)
C9 N1 C2 N11 -3.7(5)
N11 C2 N3 C4 178.9(5)
N1 C2 N3 C4 1.3(7)
C2 N3 C4 O8 -178.8(5)
C2 N3 C4 C5 0.7(6)
O8 C4 C5 N6 177.0(5)
N3 C4 C5 N6 -2.4(7)
O8 C4 C5 Br7 -2.6(7)
N3 C4 C5 Br7 178.0(3)
C4 C5 N6 N1 1.9(6)
Br7 C5 N6 N1 -178.5(3)
C2 N1 N6 C5 0.2(6)
C9 N1 N6 C5 -175.6(4)
C2 N1 C9 O12 -105.2(4)
N6 N1 C9 O12 71.0(5)
C2 N1 C9 C10 11.6(5)
N6 N1 C9 C10 -172.3(4)
O12 C9 C10 O13 -136.0(3)
N1 C9 C10 O13 105.0(4)
O12 C9 C10 N11 104.9(4)
N1 C9 C10 N11 -14.1(4)
N3 C2 N11 C10 175.3(5)
N1 C2 N11 C10 -6.8(6)
O13 C10 N11 C2 -103.6(4)
C9 C10 N11 C2 13.6(5)
N11 C10 O13 C14 -81.0(4)
C9 C10 O13 C14 165.4(3)
C10 O13 C14 C15 -88.6(5)
